data_9011573
loop_
_publ_author_name
'Michel, F. M.'
'Ehm, L.'
'Antao, S. M.'
'Lee, P. L.'
'Chupas, P. J.'
'Liu, G.'
'Strongin, D. R.'
'Schoonen, M. A. A.'
'Phillips, B. L.'
'Parise, J. B.'

_publ_section_title
;
 The structure of ferrihydrite, a nanocrystalline material
 Sample: Fhyd2
;
_journal_name_full Science
_journal_page_first 1726
_journal_page_last 1729
_journal_paper_doi 10.1126/science.1142525
_journal_volume 316
_journal_year 2007
_chemical_compound_source Synthetic
_chemical_formula_sum 'Fe4.75 H O8'
_chemical_name_mineral Ferrihydrite
_space_group_IT_number 186
_symmetry_space_group_name_Hall 'P 6c -2c'
_symmetry_space_group_name_H-M 'P 63 m c'
_cell_angle_alpha 90
_cell_angle_beta 90
_cell_angle_gamma 120
_cell_length_a 5.958
_cell_length_b 5.958
_cell_length_c 8.965
_cell_formula_units_Z 2
_cell_volume 275.602
_database_code_amcsd 0015441
_exptl_crystal_density_diffrn 4.751
_cod_original_formula_sum 'Fe4.75 (O8 H)'
_cod_database_code 9011573

loop_
_space_group_symop_operation_xyz
x,y,z
-x,-x+y,1/2+z
x-y,x,1/2+z
-y,-x,z
-y,x-y,z
x-y,-y,1/2+z
-x,-y,1/2+z
x,x-y,z
-x+y,-x,z
y,x,1/2+z
y,-x+y,1/2+z
-x+y,y,z

loop_
_atom_site_label
_atom_site_fract_x
_atom_site_fract_y
_atom_site_fract_z
_atom_site_occupancy
_atom_site_U_iso_or_equiv
Fe1 0.16880 0.83120 0.63560 1.01000 0.00800
Fe2 0.33333 0.66667 0.34140 0.90000 0.00800
Fe3 0.33333 0.66667 0.95380 0.85000 0.00800
O-H1 0.00000 0.00000 0.01470 1.00000 0.01400
O2 0.33333 0.66667 0.73530 1.00000 0.01400
O3 0.16710 0.83290 0.25470 1.00000 0.01400
O4 0.52380 0.47620 0.00530 1.00000 0.01400

loop_
_cod_related_entry_id
_cod_related_entry_database
_cod_related_entry_code
1 AMCSD 0015441
